data_1548618
loop_
_publ_author_name
'Liss, Klaus-Dieter'
'Funakoshi, Ken-Ichi'
'Dippenaar, Rian'
'Higo, Yuji'
'Shiro, Ayumi'
'Reid, Mark'
'Suzuki, Hiroshi'
'Shobu, Takahisa'
'Akita, Koichi'

_publ_section_title
;
 Hydrostatic Compression Behavior and High-Pressure Stabilized \b-Phase in
 \g-Based Titanium Aluminide Intermetallics
;
_journal_issue 7
_journal_name_full Metals
_journal_page_first 165
_journal_paper_doi 10.3390/met6070165
_journal_volume 6
_journal_year 2016
_chemical_formula_sum 'Al Ti'
_space_group_IT_number 221
_symmetry_cell_setting cubic
_symmetry_space_group_name_Hall '-P 4 2 3'
_symmetry_space_group_name_H-M 'P m -3 m'
_cell_angle_alpha 90
_cell_angle_beta 90
_cell_angle_gamma 90
_cell_formula_units_Z 1
_cell_length_a 3.018
_cell_length_b 3.018
_cell_length_c 3.018
_cell_measurement_pressure 9600000
_cell_measurement_temperature 1381
_cell_volume 27.489
_refine_ls_goodness_of_fit_all 0
_refine_ls_R_factor_all 0
_refine_ls_wR_factor_all 0
_cod_data_source_file TiAl-bO.cif
_cod_data_source_block 0000000
_cod_original_sg_symbol_H-M Pm-3m
_cod_original_formula_sum AlTi
_cod_database_code 1548618

loop_
_symmetry_equiv_pos_as_xyz
x,y,z
z,-x,y
-y,z,-x
x,-y,z
-z,x,-y
y,-z,x
-x,y,-z
x,-z,-y
-z,y,x
y,-x,-z
-x,z,y
z,-y,-x
-y,x,z
x,z,y
-z,-y,-x
y,x,z
-x,-z,-y
z,y,x
-y,-x,-z
z,x,-y
-y,-z,x
x,y,-z
-z,-x,y
y,z,-x
-x,-y,z
-z,x,y
y,-z,-x
-x,y,z
z,-x,-y
-y,z,x
x,-y,-z
-x,z,-y
z,-y,x
-y,x,-z
x,-z,y
-z,y,-x
y,-x,z
-x,-z,y
z,y,-x
-y,-x,z
x,z,-y
-z,-y,x
y,x,-z
-z,-x,-y
y,z,x
-x,-y,-z
z,x,y
-y,-z,-x

loop_
_atom_site_label
_atom_site_type_symbol
_atom_site_occupancy
_atom_site_fract_x
_atom_site_fract_y
_atom_site_fract_z
_atom_site_B_iso_or_equiv
Al Al 1.0 0.0 0.0 0.0 0.0
Ti Ti 1.0 0.5 0.5 0.5 0.0

loop_
_cod_changelog_entry_id
_cod_changelog_entry_author
_cod_changelog_entry_date
_cod_changelog_entry_text
1 'Saulius Gra\<zulis' 2023-03-17T20:15:05+02:00
;Changing the pressure value 9600000000 to 9600000 after consulting the original
publication.
;
